data_7003709
loop_
_publ_author_name
'Riis-Johannessen, Thomas'
'Dupont, Nathalie'
'Canard, Gabriel'
'Bernardinelli, G\'erald'
'Hauser, Andreas'
'Piguet, Claude'

_publ_section_title
;
 Towards inert and preorganized d-block-containing receptors for
 trivalent lanthanides: The synthesis and characterization of
 triple-helical monometallic OsII and bimetallic OsII--LnIII complexes
;
_journal_issue 28
_journal_name_full 'Dalton Transactions'
_journal_page_first 3661
_journal_page_last 3677
_journal_paper_doi 10.1039/b718885d
_journal_year 2008
_chemical_formula_moiety 'C109 H109 F15 Lu N23 O19 Os S5'
_chemical_formula_sum 'C109 H109 F15 Lu N23 O19 Os S5'
_chemical_formula_weight 2855.9
_space_group_IT_number 2
_symmetry_cell_setting triclinic
_symmetry_space_group_name_Hall '-P 1'
_symmetry_space_group_name_H-M 'P -1'
_audit_conform_dict_name cif_core.dic
_audit_conform_dict_version 2.0.1
_audit_creation_date 2007-05-25
_audit_creation_method from_xtal_archive_file_using_CIFIO
_audit_update_record 2007-05-29
_cell_angle_alpha 75.385(9)
_cell_angle_beta 79.682(10)
_cell_angle_gamma 69.095(10)
_cell_formula_units_Z 2
_cell_length_a 17.8136(16)
_cell_length_b 19.1200(15)
_cell_length_c 19.1241(16)
_cell_measurement_reflns_used 7998
_cell_measurement_temperature 150
_cell_measurement_theta_max 25.3
_cell_measurement_theta_min 3.6
_cell_volume 5859.3(10)
_computing_cell_refinement 'CELL (Stoe & Cie, 1999)'
_computing_data_collection 'EXPOSE (Stoe & Cie, 1999)'
_computing_data_reduction 'XRED (Stoe & Cie, 1999)'
_computing_molecular_graphics xtal_gx3
_computing_publication_material xtal_CIFIO
_computing_structure_refinement xtal_CRYLSQ
_computing_structure_solution SIR97
_diffrn_detector_area_resol_mean 6
_diffrn_measured_fraction_theta_full 1.0
_diffrn_measured_fraction_theta_max 1.0
_diffrn_measurement_device_type 'Stoe Ipds'
_diffrn_measurement_method \f
_diffrn_radiation_type MoK\a
_diffrn_radiation_wavelength .71073
_diffrn_reflns_av_R_equivalents .066
_diffrn_reflns_limit_h_max 21
_diffrn_reflns_limit_h_min -21
_diffrn_reflns_limit_k_max 23
_diffrn_reflns_limit_k_min -23
_diffrn_reflns_limit_l_max 22
_diffrn_reflns_limit_l_min -22
_diffrn_reflns_number 61931
_diffrn_reflns_theta_full 25.3
_diffrn_reflns_theta_max 25.3
_diffrn_standards_decay_% 0
_exptl_absorpt_coefficient_mu 2.11
_exptl_absorpt_correction_T_max .8364
_exptl_absorpt_correction_T_min .5243
_exptl_absorpt_correction_type numerical
_exptl_absorpt_process_details 'XRED; Stoe & Cie, 1999'
_exptl_crystal_colour yellow
_exptl_crystal_density_diffrn 1.619
_exptl_crystal_density_meas ?
_exptl_crystal_description prism
_exptl_crystal_F_000 2876
_exptl_crystal_size_max .48
_exptl_crystal_size_mid .27
_exptl_crystal_size_min .055
_refine_diff_density_max 2.349
_refine_diff_density_min -1.851
_refine_ls_abs_structure_details none
_refine_ls_extinction_method none
_refine_ls_goodness_of_fit_ref 1.54(1)
_refine_ls_hydrogen_treatment noref
_refine_ls_number_parameters 1503
_refine_ls_number_reflns 12437
_refine_ls_R_factor_gt .049
_refine_ls_shift/su_max .023
_refine_ls_structure_factor_coef F
_refine_ls_weighting_details \w=1/[\s^2^(Fo)+0.00015(Fo^2^)]
_refine_ls_weighting_scheme calc
_refine_ls_wR_factor_ref .048
_reflns_number_gt 12038
_reflns_number_total 21073
_reflns_threshold_expression 'refl observed if Fo > 3.99 \s(Fo)'
_cod_data_source_file b718885d.txt
_cod_data_source_block MARII
_cod_depositor_comments
;
The following automatic conversions were performed:

'_exptl_crystal_density_meas' value 'not_measured' was changed to '?'
- the value is perceived as not measured.

Automatic conversion script
Id: cif_fix_values 3008 2015-01-20 13:52:24Z robertas 
;
_cod_database_code 7003709

loop_
_symmetry_equiv_pos_as_xyz
+x,+y,+z
-x,-y,-z

loop_
_atom_site_label
_atom_site_fract_x
_atom_site_fract_y
_atom_site_fract_z
_atom_site_U_iso_or_equiv
_atom_site_occupancy
_atom_site_adp_type
Lu .68318(3) .148571(18) .65549(3) .0216(4) 1.00000 Uani
Os .91779(3) .369906(16) .88243(3) .0214(4) 1.00000 Uani
O1a .5733(4) .2071(4) .6182(4) .028(7) 1.00000 Uani
N1a .8538(5) .3776(4) .9942(5) .023(7) 1.00000 Uani
N2a .8989(5) .2637(4) .9368(5) .022(7) 1.00000 Uani
N3a .8601(5) .1794(4) 1.0451(5) .029(8) 1.00000 Uani
N4a .8281(5) .1773(4) .6034(5) .026(7) 1.00000 Uani
N5a .9303(5) .2294(4) .5073(5) .030(8) 1.00000 Uani
N6a .7157(5) .2490(4) .5390(5) .028(8) 1.00000 Uani
N7a .5094(5) .3080(4) .5645(6) .038(8) 1.00000 Uani
C1a .8265(6) .4413(5) 1.0186(7) .033(9) 1.00000 Uani
C2a .7853(6) .4467(5) 1.0943(6) .028(9) 1.00000 Uani
C3a .7705(7) .3826(5) 1.1483(7) .041(11) 1.00000 Uani
C4a .7951(7) .3169(5) 1.1252(7) .034(10) 1.00000 Uani
C5a .8382(6) .3151(5) 1.0476(7) .029(9) 1.00000 Uani
C6a .8658(6) .2514(5) 1.0130(6) .024(9) 1.00000 Uani
C7a .9161(6) .1947(4) .9187(6) .024(9) 1.00000 Uani
C8a .9521(6) .1754(5) .8457(7) .031(10) 1.00000 Uani
C9a .9642(6) .1024(5) .8446(7) .034(10) 1.00000 Uani
C10a .9390(7) .0499(5) .9141(7) .037(10) 1.00000 Uani
C11a .9039(6) .0688(5) .9846(7) .031(9) 1.00000 Uani
C12a .8934(6) .1439(5) .9850(7) .032(10) 1.00000 Uani
C13a 1.0065(6) .0758(5) .7700(7) .030(9) 1.00000 Uani
C14a .9884(6) .1201(4) .7000(7) .030(9) 1.00000 Uani
C15a .9097(6) .1266(5) .6953(6) .022(9) 1.00000 Uani
C16a .8974(6) .1635(5) .6280(6) .027(9) 1.00000 Uani
C17a .9606(6) .1950(5) .5663(6) .029(9) 1.00000 Uani
C18a 1.0393(6) .1904(5) .5695(7) .030(9) 1.00000 Uani
C19a 1.0505(6) .1521(5) .6375(7) .034(10) 1.00000 Uani
C20a .8508(6) .2170(4) .5338(6) .027(9) 1.00000 Uani
C21a .7933(6) .2467(5) .4906(7) .025(9) 1.00000 Uani
C22a .8126(6) .2665(5) .4137(7) .029(9) 1.00000 Uani
C23a .7499(7) .2931(5) .3813(7) .034(10) 1.00000 Uani
C24a .6718(6) .2988(5) .4310(7) .033(10) 1.00000 Uani
C25a .6567(6) .2751(5) .5087(7) .027(9) 1.00000 Uani
C26a .5758(6) .2639(5) .5671(7) .029(9) 1.00000 Uani
C27a .5084(7) .3822(5) .5215(9) .057(12) 1.00000 Uani
C28a .4638(10) .3934(7) .4625(11) .090(17) 1.00000 Uani
C29a .4302(7) .2844(6) .6208(8) .047(12) 1.00000 Uani
C30a .4035(6) .2246(6) .6023(7) .041(11) 1.00000 Uani
C31a .7605(7) .5202(5) 1.1156(7) .042(11) 1.00000 Uani
C32a .8259(8) .1455(5) 1.1269(7) .045(11) 1.00000 Uani
C33a .9769(6) .2735(5) .4333(7) .038(10) 1.00000 Uani
O1b .7090(4) .1136(3) .5427(4) .030(6) 1.00000 Uani
N1b .9254(5) .4794(4) .8352(5) .022(7) 1.00000 Uani
N2b .8105(5) .4029(4) .8600(5) .022(7) 1.00000 Uani
N3b .7239(5) .4890(4) .8211(5) .032(8) 1.00000 Uani
N4b .7228(5) .0828(4) .7666(5) .027(8) 1.00000 Uani
N5b .7751(5) -.0144(4) .8347(6) .033(8) 1.00000 Uani
N6b .7615(5) .0254(4) .6439(5) .027(8) 1.00000 Uani
N7b .7090(5) .0274(4) .4823(6) .035(8) 1.00000 Uani
C1b .9905(6) .5143(5) .8226(6) .027(9) 1.00000 Uani
C2b .9952(7) .5875(5) .7885(7) .031(10) 1.00000 Uani
C3b .9324(7) .6257(5) .7648(7) .035(10) 1.00000 Uani
C4b .8669(6) .5915(5) .7757(6) .030(9) 1.00000 Uani
C5b .8622(6) .5177(5) .8087(6) .025(9) 1.00000 Uani
C6b .7990(6) .4739(4) .8278(6) .023(8) 1.00000 Uani
C7b .7402(6) .3733(5) .8792(6) .028(9) 1.00000 Uani
C8b .7175(6) .3036(5) .9191(6) .028(9) 1.00000 Uani
C9b .6391(6) .2887(5) .9351(6) .027(9) 1.00000 Uani
C10b .5848(6) .3435(5) .9079(7) .037(11) 1.00000 Uani
C11b .6055(6) .4115(5) .8676(7) .036(10) 1.00000 Uani
C12b .6827(6) .4262(5) .8530(6) .028(9) 1.00000 Uani
C13b .6131(7) .2162(5) .9832(7) .035(10) 1.00000 Uani
C14b .6580(6) .1533(5) .9452(7) .031(10) 1.00000 Uani
C15b .6669(6) .1559(5) .8723(7) .031(10) 1.00000 Uani
C16b .7055(6) .0942(5) .8395(7) .028(9) 1.00000 Uani
C17b .7375(6) .0339(5) .8834(7) .030(10) 1.00000 Uani
C18b .7294(6) .0295(5) .9609(8) .040(11) 1.00000 Uani
C19b .6907(7) .0902(5) .9915(7) .035(10) 1.00000 Uani
C20b .7657(6) .0171(5) .7670(7) .031(10) 1.00000 Uani
C21b .7958(6) -.0108(5) .6976(7) .035(10) 1.00000 Uani
C22b .8545(8) -.0707(5) .6817(8) .053(12) 1.00000 Uani
C23b .8779(8) -.0887(6) .6102(8) .057(13) 1.00000 Uani
C24b .8398(7) -.0533(6) .5588(8) .048(12) 1.00000 Uani
C25b .7799(6) .0037(5) .5783(7) .030(9) 1.00000 Uani
C26b .7301(6) .0490(5) .5302(7) .028(9) 1.00000 Uani
C27b .7215(8) -.0494(6) .4700(8) .057(13) 1.00000 Uani
C28b .6471(9) -.0741(6) .4715(9) .062(14) 1.00000 Uani
C29b .6677(8) .0825(6) .4321(8) .047(12) 1.00000 Uani
C30b .5793(9) .1006(7) .4750(11) .091(18) 1.00000 Uani
C31b 1.0698(7) .6211(5) .7787(7) .041(11) 1.00000 Uani
C32b .6886(7) .5594(5) .7859(7) .046(11) 1.00000 Uani
C33b .8097(7) -.0891(5) .8601(8) .051(11) 1.00000 Uani
O1c .5996(4) .0545(3) .6951(5) .028(6) 1.00000 Uani
N1c 1.0291(5) .3437(4) .8978(5) .021(7) 1.00000 Uani
N2c .9930(5) .3534(4) .7760(5) .025(8) 1.00000 Uani
N3c 1.1159(5) .3272(4) .6961(5) .028(8) 1.00000 Uani
N4c .6574(5) .2642(4) .7080(5) .028(8) 1.00000 Uani
N5c .5581(5) .3543(4) .7315(5) .030(8) 1.00000 Uani
N6c .5560(5) .1582(4) .7675(5) .026(8) 1.00000 Uani
N7c .5464(5) -.0309(4) .7987(6) .037(8) 1.00000 Uani
C1c 1.0417(6) .3389(5) .9619(7) .032(10) 1.00000 Uani
C2c 1.1154(7) .3178(5) .9766(8) .041(11) 1.00000 Uani
C3c 1.1809(7) .3028(6) .9141(8) .041(11) 1.00000 Uani
C4c 1.1720(7) .3051(5) .8466(8) .042(11) 1.00000 Uani
C5c 1.0939(6) .3244(4) .8367(7) .027(9) 1.00000 Uani
C6c 1.0716(6) .3319(5) .7698(7) .028(9) 1.00000 Uani
C7c .9881(6) .3650(5) .7037(7) .028(9) 1.00000 Uani
C8c .9238(6) .3915(5) .6752(6) .023(9) 1.00000 Uani
C9c .9376(6) .4029(5) .5990(7) .029(9) 1.00000 Uani
C10c 1.0171(7) .3879(5) .5484(7) .037(10) 1.00000 Uani
C11c 1.0811(7) .3592(5) .5751(7) .033(10) 1.00000 Uani
C12c 1.0670(6) .3487(5) .6522(7) .027(9) 1.00000 Uani
C13c .8712(6) .4387(5) .5623(6) .029(9) 1.00000 Uani
C14c .7866(6) .4182(5) .6105(6) .030(9) 1.00000 Uani
C15c .7699(6) .3458(5) .6365(6) .024(9) 1.00000 Uani
C16c .6904(6) .3300(5) .6760(7) .031(9) 1.00000 Uani
C17c .6275(6) .3874(5) .6905(6) .029(9) 1.00000 Uani
C18c .6445(7) .4596(5) .6661(7) .033(10) 1.00000 Uani
C19c .7229(6) .4737(5) .6254(6) .030(9) 1.00000 Uani
C20c .5778(6) .2814(5) .7434(6) .027(9) 1.00000 Uani
C21c .5244(6) .2241(5) .7855(7) .032(9) 1.00000 Uani
C22c .4495(7) .2325(5) .8416(7) .035(10) 1.00000 Uani
C23c .4052(7) .1742(6) .8751(7) .044(12) 1.00000 Uani
C24c .4353(7) .1087(5) .8510(8) .038(11) 1.00000 Uani
C25c .5123(6) .1020(5) .7992(6) .028(9) 1.00000 Uani
C26c .5547(6) .0380(5) .7622(7) .031(10) 1.00000 Uani
C27c .5894(7) -.0867(5) .7506(9) .051(12) 1.00000 Uani
C28c .5425(9) -.0979(7) .7029(11) .076(17) 1.00000 Uani
C29c .5086(7) -.0576(5) .8798(8) .044(11) 1.00000 Uani
C30c .5620(9) -.0605(7) .9260(9) .063(15) 1.00000 Uani
C31c 1.1217(7) .3101(7) 1.0541(8) .051(13) 1.00000 Uani
C32c 1.2023(6) .2987(5) .6675(7) .037(10) 1.00000 Uani
C33c .4767(6) .3936(5) .7550(7) .039(10) 1.00000 Uani
S1d 1.05046(16) -.16016(12) .73908(17) .035(3) 1.00000 Uani
O1d 1.0063(5) -.1270(4) .8038(5) .049(8) 1.00000 Uani
O2d 1.0020(5) -.1902(4) .7093(5) .051(8) 1.00000 Uani
O3d 1.1232(5) -.2050(4) .7454(5) .050(8) 1.00000 Uani
C1d 1.0897(8) -.0833(6) .6616(8) .051(12) 1.00000 Uani
F1d 1.1294(5) -.1054(4) .5955(5) .063(8) 1.00000 Uani
F2d 1.1393(5) -.0507(4) .6782(5) .064(8) 1.00000 Uani
F3d 1.0305(5) -.0336(3) .6499(5) .060(7) 1.00000 Uani
S1e .64583(19) .63763(16) .9728(2) .050(3) 1.00000 Uani
O1e .5853(6) .6178(6) .9493(7) .083(12) 1.00000 Uani
O2e .6214(6) .6454(6) 1.0499(6) .080(11) 1.00000 Uani
O3e .7248(5) .5971(5) .9476(6) .061(9) 1.00000 Uani
C1e .6554(8) .7256(10) .9324(17) .12(3) 1.00000 Uani
F1e .7016(7) .7605(5) .9498(9) .133(15) 1.00000 Uani
F2e .6983(9) .7340(7) .8501(9) .173(17) 1.00000 Uani
F3e .5890(6) .7700(5) .9314(8) .146(13) 1.00000 Uani
S1f .23578(18) .08302(13) .7798(2) .046(3) 1.00000 Uani
O1f .1748(6) .0403(4) .8385(6) .062(9) 1.00000 Uani
O2f .2247(5) .1083(4) .7059(6) .064(9) 1.00000 Uani
O3f .2613(5) .1361(4) .8055(6) .055(9) 1.00000 Uani
C1f .3258(7) .0171(5) .7599(7) .037(11) 1.00000 Uani
F1f .3893(5) .0477(4) .7100(5) .065(8) 1.00000 Uani
F2f .3428(5) -.0145(4) .8237(5) .060(7) 1.00000 Uani
F3f .3130(5) -.0361(4) .7336(5) .068(8) 1.00000 Uani
S1g .7518(3) .7363(3) .6117(3) .082(5) 1.00000 Uani
O1g .7750(9) .7972(8) .5668(9) .061(5) .50000 Uiso
O2g .8117(9) .6750(8) .6130(10) .055(5) .50000 Uiso
O3g .7183(10) .7420(8) .6951(10) .064(5) .50000 Uiso
C1g .6762(7) .7127(6) .5822(7) .037(5) .50000 Uiso
F1g .6212(12) .7681(11) .5733(11) .111(9) .50000 Uiso
F2g .7050(9) .6898(8) .5213(9) .074(5) .50000 Uiso
F3g .6432(7) .6481(5) .6397(7) .027(3) .50000 Uiso
O1g' .7724(12) .7580(12) .5259(13) .112(8) .50000 Uiso
O2g' .8111(15) .6808(15) .6409(14) .21(3) .50000 Uiso
O3g' .7357(12) .8068(12) .6384(13) .128(10) .50000 Uiso
C1g' .6540(8) .7098(7) .6303(8) .085(10) .50000 Uiso
F1g' .6060(6) .7566(5) .6000(7) .019(3) .50000 Uiso
F2g' .6236(11) .7018(10) .7077(11) .114(7) .50000 Uiso
F3g' .6663(12) .6460(11) .6053(12) .120(9) .50000 Uiso
S1h .7009(4) .5073(3) .3415(3) .0245(11) .50000 Uiso
O1h .7316(11) .4503(10) .3013(10) .040(8) .50000 Uiso
O2h .7038(8) .5823(7) .2940(8) .036(4) .50000 Uiso
O3h .6203(10) .5045(9) .3896(10) .077(6) .50000 Uiso
C1h .7659(7) .4941(6) .3989(7) .031(6) .50000 Uiso
F1h .7369(10) .5465(8) .4428(9) .072(6) .50000 Uiso
F2h .7789(9) .4281(7) .4389(8) .056(4) .50000 Uiso
F3h .8408(11) .5043(9) .3541(10) .102(6) .50000 Uiso
S1h' .7365(4) .5126(3) .3221(3) .0258(11) .50000 Uiso
O1h' .7151(11) .4489(9) .3072(9) .033(7) .50000 Uiso
O2h' .8090(10) .5341(8) .2704(9) .062(5) .50000 Uiso
O3h' .6717(10) .5733(8) .3267(9) .054(5) .50000 Uiso
C1h' .7635(8) .4817(7) .4099(7) .17(3) .50000 Uiso
F1h' .8254(9) .4314(7) .4083(8) .064(5) .50000 Uiso
F2h' .7006(10) .4509(8) .4645(10) .085(5) .50000 Uiso
F3h' .7735(7) .5411(5) .4312(6) .021(3) .50000 Uiso
O1i 1.1813(6) .1308(5) .9634(6) .061(3) 1.00000 Uiso
C1i 1.0968(8) .1390(6) .9799(8) .049(3) 1.00000 Uiso
N1j .4630(9) .5573(8) .8073(9) .099(5) 1.00000 Uiso
C1j .4361(8) .5619(9) .8698(10) .085(5) 1.00000 Uiso
C2j .4047(13) .5684(11) .9446(12) .123(7) 1.00000 Uiso
N1k .3749(13) .7687(11) .8192(12) .154(8) 1.00000 Uiso
C1k .4413(15) .7477(16) .8098(10) .177(12) 1.00000 Uiso
C2k .5279(14) .7144(12) .8026(13) .129(8) 1.00000 Uiso
H1a .83317 .48778 .98598 .05000 1.00000 Uiso
H3a .74398 .38785 1.19710 .05000 1.00000 Uiso
H4a .78630 .27053 1.15616 .05000 1.00000 Uiso
H8a .96515 .21243 .80414 .05000 1.00000 Uiso
H10a .94891 -.00209 .91027 .05000 1.00000 Uiso
H11a .89047 .03255 1.02659 .05000 1.00000 Uiso
H131a 1.06403 .06576 .77138 .05000 1.00000 Uiso
H132a .99664 .02783 .77332 .05000 1.00000 Uiso
H15a .87202 .10804 .73311 .05000 1.00000 Uiso
H18a 1.07648 .21043 .53234 .05000 1.00000 Uiso
H19a 1.10400 .14189 .65230 .05000 1.00000 Uiso
H22a .86703 .26018 .38911 .05000 1.00000 Uiso
H23a .75178 .30856 .32846 .05000 1.00000 Uiso
H24a .62302 .32287 .40582 .05000 1.00000 Uiso
H271a .48210 .42243 .54927 .05000 1.00000 Uiso
H272a .56329 .38235 .50280 .05000 1.00000 Uiso
H281a .48950 .35373 .43466 .05000 1.00000 Uiso
H282a .40832 .39381 .48113 .05000 1.00000 Uiso
H283a .46286 .44390 .43347 .05000 1.00000 Uiso
H291a .44751 .26380 .67080 .05000 1.00000 Uiso
H292a .38381 .33075 .62123 .05000 1.00000 Uiso
H301a .38573 .24414 .55291 .05000 1.00000 Uiso
H302a .44943 .17720 .60248 .05000 1.00000 Uiso
H303a .35843 .21065 .63409 .05000 1.00000 Uiso
H311a .79376 .55025 1.08621 .05000 1.00000 Uiso
H312a .70397 .54748 1.10752 .05000 1.00000 Uiso
H313a .76716 .51210 1.16654 .05000 1.00000 Uiso
H321a .81439 .09932 1.12705 .05000 1.00000 Uiso
H322a .86603 .13350 1.16016 .05000 1.00000 Uiso
H323a .77592 .18397 1.14270 .05000 1.00000 Uiso
H331a 1.02439 .27928 .44712 .05000 1.00000 Uiso
H332a .99354 .24288 .39595 .05000 1.00000 Uiso
H333a .93946 .32407 .41457 .05000 1.00000 Uiso
H1b 1.04023 .47895 .84271 .05000 1.00000 Uiso
H3b .92422 .67843 .73871 .05000 1.00000 Uiso
H4b .81660 .62671 .75382 .05000 1.00000 Uiso
H8b .76259 .25976 .93878 .05000 1.00000 Uiso
H10b .53023 .34188 .91305 .05000 1.00000 Uiso
H11b .56052 .45355 .84539 .05000 1.00000 Uiso
H131b .62860 .20362 1.03255 .05000 1.00000 Uiso
H132b .55470 .22747 .98494 .05000 1.00000 Uiso
H15b .64331 .20570 .84062 .05000 1.00000 Uiso
H18b .75488 -.02012 .99111 .05000 1.00000 Uiso
H19b .68623 .08751 1.04344 .05000 1.00000 Uiso
H22b .88401 -.10715 .72190 .05000 1.00000 Uiso
H23b .92843 -.13041 .60281 .05000 1.00000 Uiso
H24b .85253 -.06427 .50959 .05000 1.00000 Uiso
H271b .75064 -.05092 .42123 .05000 1.00000 Uiso
H272b .75514 -.08617 .50628 .05000 1.00000 Uiso
H281b .61802 -.07257 .51982 .05000 1.00000 Uiso
H282b .61353 -.03732 .43478 .05000 1.00000 Uiso
H283b .65594 -.12544 .46271 .05000 1.00000 Uiso
H291b .68552 .12713 .42025 .05000 1.00000 Uiso
H292b .67018 .06437 .38807 .05000 1.00000 Uiso
H301b .56049 .05576 .48674 .05000 1.00000 Uiso
H302b .57584 .11853 .51892 .05000 1.00000 Uiso
H303b .54840 .14097 .43745 .05000 1.00000 Uiso
H311b 1.10392 .59373 .81715 .05000 1.00000 Uiso
H312b 1.10107 .61474 .73192 .05000 1.00000 Uiso
H313b 1.04833 .67535 .78053 .05000 1.00000 Uiso
H321b .64324 .56037 .76300 .05000 1.00000 Uiso
H322b .66860 .59374 .82036 .05000 1.00000 Uiso
H323b .72768 .57638 .74858 .05000 1.00000 Uiso
H331b .80370 -.09937 .91291 .05000 1.00000 Uiso
H332b .78355 -.11817 .84302 .05000 1.00000 Uiso
H333b .86726 -.10423 .84246 .05000 1.00000 Uiso
H1c .99657 .35040 1.00043 .05000 1.00000 Uiso
H3c 1.23634 .28911 .92568 .05000 1.00000 Uiso
H4c 1.21689 .29392 .80961 .05000 1.00000 Uiso
H8c .87008 .40284 .70239 .05000 1.00000 Uiso
H10c 1.01675 .40001 .49508 .05000 1.00000 Uiso
H11c 1.13437 .34531 .54763 .05000 1.00000 Uiso
H131c .86037 .49378 .55349 .05000 1.00000 Uiso
H132c .88198 .42171 .51656 .05000 1.00000 Uiso
H15c .81527 .29979 .62818 .05000 1.00000 Uiso
H18c .60086 .50539 .67598 .05000 1.00000 Uiso
H19c .72412 .52592 .61051 .05000 1.00000 Uiso
H22c .42660 .28169 .85694 .05000 1.00000 Uiso
H23c .35732 .18409 .91060 .05000 1.00000 Uiso
H24c .41138 .06744 .86598 .05000 1.00000 Uiso
H271c .63301 -.06927 .72094 .05000 1.00000 Uiso
H272c .61335 -.13634 .78238 .05000 1.00000 Uiso
H281c .49965 -.11480 .73251 .05000 1.00000 Uiso
H282c .51931 -.04773 .67106 .05000 1.00000 Uiso
H283c .57143 -.13414 .67103 .05000 1.00000 Uiso
H291c .45572 -.01895 .89013 .05000 1.00000 Uiso
H292c .50193 -.10687 .88636 .05000 1.00000 Uiso
H301c .61530 -.09816 .91498 .05000 1.00000 Uiso
H302c .56909 -.01024 .91874 .05000 1.00000 Uiso
H303c .53942 -.07589 .97463 .05000 1.00000 Uiso
H311c 1.07288 .34486 1.07502 .05000 1.00000 Uiso
H312c 1.12728 .25838 1.07949 .05000 1.00000 Uiso
H313c 1.16818 .32271 1.05950 .05000 1.00000 Uiso
H321c 1.20591 .29524 .61647 .05000 1.00000 Uiso
H322c 1.22957 .33385 .67095 .05000 1.00000 Uiso
H323c 1.22833 .24768 .69632 .05000 1.00000 Uiso
H331c .47045 .44702 .75216 .05000 1.00000 Uiso
H332c .44084 .39080 .72386 .05000 1.00000 Uiso
H333c .46341 .36992 .80532 .05000 1.00000 Uiso
H11i 1.08718 .09500 .96967 .05000 1.00000 Uiso
H12i 1.08060 .14102 1.03145 .05000 1.00000 Uiso
H13i 1.06469 .18677 .94947 .05000 1.00000 Uiso
H21j .40658 .61642 .95297 .05000 1.00000 Uiso
H23j .43807 .52519 .97737 .05000 1.00000 Uiso
H22j .34924 .56815 .95293 .05000 1.00000 Uiso
H22k .54886 .72510 .84225 .05000 1.00000 Uiso
H21k .54979 .73912 .75496 .05000 1.00000 Uiso
H23k .54470 .65897 .80619 .05000 1.00000 Uiso

loop_
_atom_site_aniso_label
_atom_site_aniso_U_11
_atom_site_aniso_U_22
_atom_site_aniso_U_33
_atom_site_aniso_U_12
_atom_site_aniso_U_13
_atom_site_aniso_U_23
Lu .0176(3) .01309(18) .0323(4) -.00007(16) -.0089(3) -.00429(19)
Os .0205(3) .00941(16) .0324(4) -.00119(14) -.0111(3) -.00052(17)
O1a .023(4) .028(4) .029(5) .006(3) -.019(4) -.011(4)
N1a .037(5) .013(3) .025(6) -.005(3) -.025(4) -.003(3)
N2a .023(5) .008(3) .039(7) .000(3) -.020(4) -.005(4)
N3a .035(5) .011(3) .038(7) -.000(3) -.022(5) .002(4)
N4a .017(4) .012(3) .045(7) .006(3) -.014(4) -.006(4)
N5a .019(5) .016(4) .050(7) .005(3) -.016(5) -.006(4)
N6a .030(5) .010(3) .045(7) .005(3) -.022(5) -.012(4)
N7a .029(5) .021(4) .056(8) .017(4) -.030(5) -.012(4)
C1a .032(6) .011(4) .048(9) .004(4) -.021(6) .004(4)
C2a .029(6) .024(4) .029(8) .001(4) -.017(5) -.005(5)
C3a .043(7) .030(5) .045(9) -.001(5) -.013(6) -.010(5)
C4a .045(7) .017(4) .041(8) -.004(4) -.026(6) -.001(5)
C5a .032(6) .013(4) .044(8) -.004(4) -.019(6) -.002(4)
C6a .024(6) .019(4) .031(8) -.002(4) -.019(5) -.002(4)
C7a .023(5) .015(4) .036(8) -.004(4) -.019(5) -.002(4)
C8a .031(6) .014(4) .050(9) -.003(4) -.028(6) .001(5)
C9a .022(5) .017(4) .063(9) .004(4) -.024(6) -.010(5)
C10a .042(7) .012(4) .062(10) -.004(4) -.025(7) -.005(5)
C11a .043(6) .010(4) .039(8) .000(4) -.024(6) -.002(4)
C12a .028(6) .016(4) .054(9) .001(4) -.026(6) -.005(5)
C13a .028(6) .016(4) .045(8) .002(4) -.019(6) -.007(5)
C14a .033(6) .008(4) .053(9) .006(4) -.025(6) -.016(4)
C15a .015(5) .012(4) .037(8) .003(4) -.011(5) -.006(4)
C16a .030(6) .015(4) .036(8) .001(4) -.018(5) -.009(4)
C17a .036(6) .018(4) .027(7) -.002(4) -.017(5) .002(4)
C18a .018(5) .023(4) .051(9) -.007(4) -.013(5) -.003(5)
C19a .023(6) .019(4) .061(9) -.001(4) -.024(6) -.004(5)
C20a .027(6) .012(4) .039(8) .001(4) -.011(5) -.008(4)
C21a .025(6) .015(4) .036(8) -.003(4) -.015(5) -.007(4)
C22a .034(6) .013(4) .035(8) -.004(4) -.009(6) .004(4)
C23a .044(7) .019(4) .044(8) -.010(5) -.018(6) -.005(5)
C24a .035(6) .020(4) .045(9) -.002(4) -.023(6) -.004(5)
C25a .026(6) .013(4) .044(8) -.004(4) -.017(6) -.008(4)
C26a .031(6) .016(4) .037(8) .002(4) -.015(6) -.004(5)
C27a .039(7) .016(5) .109(13) .012(5) -.039(8) -.010(6)
C28a .088(11) .039(6) .135(17) .004(7) -.093(11) .016(8)
C29a .025(6) .042(6) .062(10) .016(5) -.015(6) -.021(6)
C30a .022(6) .036(5) .055(10) .005(5) -.016(6) -.005(6)
C31a .057(8) .022(5) .039(8) .004(5) -.023(7) -.006(5)
C32a .067(8) .011(4) .047(9) -.003(5) -.017(7) .007(5)
C33a .024(6) .020(4) .071(10) -.009(4) -.014(6) .001(5)
O1b .033(4) .013(3) .039(5) .005(3) -.013(4) -.009(3)
N1b .017(4) .013(3) .031(6) .006(3) -.011(4) -.008(4)
N2b .022(5) .021(4) .018(6) .000(3) -.016(4) .005(4)
N3b .031(5) .016(4) .042(7) .011(4) -.026(5) -.003(4)
N4b .016(4) .021(4) .040(7) -.001(3) -.012(4) -.000(4)
N5b .036(5) .017(4) .044(7) .002(4) -.028(5) -.002(4)
N6b .024(5) .019(4) .039(7) -.001(3) -.022(5) -.002(4)
N7b .041(6) .021(4) .040(7) .008(4) -.025(5) -.012(4)
C1b .025(6) .017(4) .039(8) -.003(4) -.011(5) -.003(4)
C2b .039(7) .017(4) .036(8) -.007(4) -.009(6) -.006(4)
C3b .041(7) .012(4) .042(8) .001(4) -.011(6) .004(4)
C4b .036(6) .012(4) .032(8) .001(4) -.006(6) .003(4)
C5b .032(6) .017(4) .021(7) .000(4) -.010(5) -.001(4)
C6b .028(6) .011(4) .025(7) .005(4) -.017(5) -.002(4)
C7b .035(6) .029(5) .015(7) .000(4) -.011(5) -.006(4)
C8b .032(6) .016(4) .034(8) -.000(4) -.019(5) -.004(4)
C9b .035(6) .027(5) .024(7) -.008(4) -.015(5) -.006(5)
C10b .028(6) .034(5) .050(9) -.003(5) -.017(6) -.009(5)
C11b .025(6) .031(5) .052(9) .006(4) -.021(6) -.017(5)
C12b .026(6) .025(5) .025(7) .005(4) -.012(5) -.006(5)
C13b .028(6) .031(5) .046(9) -.005(5) -.011(6) -.007(5)
C14b .029(6) .023(5) .041(9) -.008(4) -.010(6) -.003(5)
C15b .035(6) .019(4) .039(9) -.004(4) -.019(6) .001(5)
C16b .021(5) .021(4) .039(8) -.006(4) -.015(5) .003(5)
C17b .028(6) .023(5) .042(9) -.010(4) -.016(6) .001(5)
C18b .029(6) .028(5) .061(10) -.006(5) -.024(6) .002(5)
C19b .037(7) .034(5) .033(8) -.013(5) -.016(6) .004(5)
C20b .018(5) .015(4) .056(10) -.000(4) -.015(6) .001(5)
C21b .020(6) .026(5) .056(9) .002(4) -.013(6) -.009(5)
C22b .057(8) .021(5) .070(11) .018(5) -.043(8) -.006(6)
C23b .061(9) .024(5) .075(11) .023(5) -.044(8) -.022(6)
C24b .038(7) .034(5) .066(11) .010(5) -.030(7) -.015(6)
C25b .034(6) .022(4) .034(8) -.003(4) -.014(6) -.009(5)
C26b .028(6) .023(5) .030(8) -.002(4) -.007(5) -.008(5)
C27b .067(9) .027(5) .077(11) .006(6) -.042(8) -.019(6)
C28b .064(9) .029(6) .087(13) -.007(6) -.027(9) .002(7)
C29b .050(8) .039(6) .051(10) .005(5) -.034(7) -.014(6)
C30b .063(10) .057(8) .151(18) .027(7) -.072(11) -.042(9)
C31b .035(7) .024(5) .063(10) -.012(5) -.012(6) .001(5)
C32b .044(7) .016(4) .066(10) .011(4) -.036(7) .005(5)
C33b .050(7) .018(4) .066(10) .008(5) -.029(7) .009(5)
O1c .021(4) .019(3) .042(6) .002(3) -.012(4) -.008(3)
N1c .039(5) .014(3) .012(6) -.001(3) -.020(5) -.002(3)
N2c .022(5) .015(3) .039(7) .001(3) -.018(4) -.009(4)
N3c .029(5) .018(4) .030(7) .002(4) -.013(5) -.002(4)
N4c .030(5) .015(3) .038(6) .002(3) -.020(5) -.004(4)
N5c .029(5) .013(3) .041(7) .008(3) -.013(5) -.010(4)
N6c .023(5) .021(4) .032(6) .006(4) -.017(4) -.009(4)
N7c .034(5) .019(4) .052(8) .001(4) -.015(5) -.003(4)
C1c .031(6) .016(4) .050(9) -.005(4) -.014(6) -.006(5)
C2c .028(6) .028(5) .064(10) .001(5) -.018(7) -.009(6)
C3c .035(7) .036(6) .049(10) .002(5) -.031(7) -.005(6)
C4c .029(6) .024(5) .068(11) .001(4) -.014(7) -.004(5)
C5c .029(6) .010(4) .042(8) -.005(4) -.011(6) -.003(4)
C6c .028(6) .016(4) .038(8) -.005(4) -.010(6) .000(4)
C7c .034(6) .011(4) .040(8) -.008(4) -.010(6) -.002(4)
C8c .023(6) .013(4) .033(8) -.001(4) -.017(5) -.003(4)
C9c .028(6) .014(4) .043(9) -.005(4) -.014(6) .003(5)
C10c .041(7) .027(5) .038(8) -.008(5) -.013(6) .006(5)
C11c .033(6) .024(5) .041(9) -.004(4) -.003(6) -.013(5)
C12c .024(6) .016(4) .039(8) -.004(4) -.003(6) -.006(4)
C13c .042(7) .019(4) .029(7) -.006(4) -.024(6) .001(4)
C14c .037(6) .022(4) .030(7) -.003(4) -.019(6) -.003(4)
C15c .023(5) .023(4) .028(7) -.005(4) -.010(5) -.009(4)
C16c .035(6) .016(4) .038(8) .003(4) -.022(6) .000(4)
C17c .036(6) .023(5) .024(7) .002(4) -.014(6) -.005(4)
C18c .038(7) .013(4) .049(9) -.002(4) -.018(6) -.010(5)
C19c .036(6) .012(4) .040(8) -.000(4) -.017(6) -.003(4)
C20c .029(6) .020(4) .030(7) -.001(4) -.011(5) -.005(4)
C21c .026(6) .016(4) .052(9) .004(4) -.021(6) -.008(5)
C22c .036(7) .029(5) .038(8) -.002(5) -.012(6) -.011(5)
C23c .029(7) .052(6) .047(9) -.004(5) .003(6) -.024(6)
C24c .028(6) .026(5) .063(10) -.008(5) -.006(6) -.014(5)
C25c .027(6) .016(4) .041(8) -.000(4) -.020(5) -.008(4)
C26c .025(6) .020(4) .048(9) -.002(4) -.020(6) -.006(5)
C27c .045(8) .014(4) .093(12) .001(5) -.018(8) -.016(6)
C28c .060(9) .041(6) .135(17) -.000(6) -.032(10) -.041(8)
C29c .038(7) .028(5) .061(10) -.009(5) -.009(7) -.001(6)
C30c .075(10) .057(7) .054(11) -.020(7) -.029(9) .005(7)
C31c .038(7) .060(7) .054(10) .005(6) -.030(7) -.022(7)
C32c .022(6) .031(5) .056(9) .001(4) -.011(6) -.012(5)
C33c .017(6) .022(4) .065(10) .015(4) -.016(6) -.008(5)
S1d .0338(15) .0205(10) .047(3) .0003(10) -.0147(14) -.0068(11)
O1d .051(5) .037(4) .049(6) .000(4) -.005(5) -.010(4)
O2d .055(5) .021(3) .077(7) .000(4) -.041(5) -.003(4)
O3d .052(5) .033(4) .059(7) .012(4) -.032(5) -.017(4)
C1d .048(8) .028(5) .068(11) .004(5) -.009(7) -.015(6)
F1d .081(6) .034(3) .056(6) .000(4) .005(5) -.012(4)
F2d .055(5) .038(4) .110(8) -.018(4) -.015(5) -.024(4)
F3d .072(5) .016(3) .073(6) .011(3) -.027(5) -.000(3)
S1e .0386(18) .0508(15) .051(3) -.0016(13) -.0137(17) -.0082(15)
O1e .049(6) .121(8) .083(10) -.022(6) -.025(6) -.027(7)
O2e .059(6) .092(6) .070(8) .035(5) -.031(6) -.051(6)
O3e .045(6) .051(5) .068(8) .019(4) -.013(5) -.025(5)
C1e .013(7) .080(10) .26(4) .006(7) -.038(12) -.034(14)
F1e .079(7) .056(5) .243(17) .003(5) -.027(9) -.023(7)
F2e .127(10) .107(8) .166(14) .041(8) .007(11) .047(9)
F3e .068(7) .065(5) .233(15) .033(5) -.036(8) .030(7)
S1f .0419(17) .0252(11) .065(3) -.0056(11) -.0173(17) .0019(13)
O1f .059(6) .031(4) .087(8) -.003(4) -.006(6) -.015(5)
O2f .059(6) .039(4) .086(9) -.001(4) -.047(6) .010(5)
O3f .063(6) .023(4) .076(8) -.003(4) -.021(5) -.013(4)
C1f .044(7) .027(5) .041(9) -.008(5) -.020(6) -.003(5)
F1f .047(5) .048(4) .075(7) .005(4) -.009(5) -.002(4)
F2f .068(5) .038(3) .061(6) .007(3) -.044(5) .003(4)
F3f .086(6) .042(4) .074(7) .007(4) -.039(5) -.026(4)
S1g .050(3) .070(3) .120(5) -.0212(19) .002(3) -.011(3)

loop_
_atom_type_symbol
_atom_type_scat_source
_atom_type_scat_dispersion_real
_atom_type_scat_dispersion_imag
C Int._Tables_Vol_IV_Tables_2.2B_and_2.3.1 .002 .002
H Int._Tables_Vol_IV_Tables_2.2B_and_2.3.1 0 0
F Int._Tables_Vol_IV_Tables_2.2B_and_2.3.1 .014 .01
Lu Int._Tables_Vol_IV_Tables_2.2B_and_2.3.1 -.988 5.858
N Int._Tables_Vol_IV_Tables_2.2B_and_2.3.1 .004 .003
O Int._Tables_Vol_IV_Tables_2.2B_and_2.3.1 .008 .006
Os Int._Tables_Vol_IV_Tables_2.2B_and_2.3.1 -1.816 7.605
S Int._Tables_Vol_IV_Tables_2.2B_and_2.3.1 .11 .124

loop_
_geom_angle_atom_site_label_1
_geom_angle_atom_site_label_2
_geom_angle_atom_site_label_3
_geom_angle_site_symmetry_1
_geom_angle_site_symmetry_2
_geom_angle_site_symmetry_3
_geom_angle
O1a Lu N4a . . . 127.4(3)
O1a Lu N6a . . . 76.9(3)
O1a Lu O1b . . . 80.9(3)
O1a Lu N4b . . . 133.2(3)
O1a Lu N6b . . . 125.8(4)
O1a Lu O1c . . . 73.8(3)
O1a Lu N4c . . . 84.1(3)
O1a Lu N6c . . . 67.5(3)
N4a Lu N6a . . . 50.6(3)
N4a Lu O1b . . . 79.1(3)
N4a Lu N4b . . . 94.9(3)
N4a Lu N6b . . . 82.5(3)
N4a Lu O1c . . . 150.73(17)
N4a Lu N4c . . . 80.9(3)
N4a Lu N6c . . . 146.1(3)
N6a Lu O1b . . . 62.5(3)
N6a Lu N4b . . . 142.9(3)
N6a Lu N6b . . . 110.0(3)
N6a Lu O1c . . . 139.8(3)
N6a Lu N4c . . . 77.9(3)
N6a Lu N6c . . . 133.54(19)
O1b Lu N4b . . . 132.2(3)
O1b Lu N6b . . . 59.6(3)
O1b Lu O1c . . . 86.0(3)
O1b Lu N4c . . . 139.8(3)
O1b Lu N6c . . . 134.7(3)
N4b Lu N6b . . . 72.6(3)
N4b Lu O1c . . . 76.7(3)
N4b Lu N4c . . . 83.9(3)
N4b Lu N6c . . . 65.8(3)
N6b Lu O1c . . . 68.2(3)
N6b Lu N4c . . . 149.8(3)
N6b Lu N6c . . . 114.8(3)
O1c Lu N4c . . . 125.0(3)
O1c Lu N6c . . . 55.1(3)
N4c Lu N6c . . . 69.9(3)
N1a Os N2a . . . 69.1(3)
N1a Os N1b . . . 105.8(3)
N1a Os N2b . . . 80.8(4)
N1a Os C6b . . . 90.1(3)
N1a Os N1c . . . 102.8(4)
N1a Os N2c . . . 174.1(3)
N2a Os N1b . . . 174.2(3)
N2a Os N2b . . . 86.0(3)
N2a Os C6b . . . 116.4(3)
N2a Os N1c . . . 99.1(3)
N2a Os N2c . . . 108.4(3)
N1b Os N2b . . . 90.3(3)
N1b Os C6b . . . 59.8(3)
N1b Os N1c . . . 84.8(3)
N1b Os N2c . . . 76.9(3)
N2b Os C6b . . . 30.5(3)
N2b Os N1c . . . 174.6(3)
N2b Os N2c . . . 104.6(4)
C6b Os N1c . . . 144.5(3)
C6b Os N2c . . . 95.8(3)
N1c Os N2c . . . 72.0(4)
C1a N1a C5a . . . 111.6(9)
C6a N2a C7a . . . 103.6(7)
C6a N3a C12a . . . 98.2(8)
C6a N3a C32a . . . 131.2(9)
C12a N3a C32a . . . 130.5(7)
C16a N4a C20a . . . 93.5(8)
C17a N5a C20a . . . 94.1(8)
C17a N5a C33a . . . 125.2(9)
C20a N5a C33a . . . 140.6(8)
C21a N6a C25a . . . 115.0(10)
C26a N7a C27a . . . 111.9(9)
C26a N7a C29a . . . 119.7(8)
C27a N7a C29a . . . 127.5(7)
N1a C1a C2a . . . 123.4(8)
C1a C2a C3a . . . 124.4(9)
C1a C2a C31a . . . 117.9(8)
C3a C2a C31a . . . 117.6(10)
C2a C3a C4a . . . 114.4(11)
C3a C4a C5a . . . 118.4(9)
N1a C5a C4a . . . 127.7(8)
N1a C5a C6a . . . 106.0(9)
C4a C5a C6a . . . 126.2(8)
N2a C6a N3a . . . 117.6(9)
N2a C6a C5a . . . 117.5(8)
N3a C6a C5a . . . 124.9(10)
N2a C7a C8a . . . 126.0(8)
N2a C7a C12a . . . 106.1(9)
C8a C7a C12a . . . 127.9(8)
C7a C8a C9a . . . 112.6(9)
C8a C9a C10a . . . 119.1(11)
C8a C9a C13a . . . 115.8(9)
C10a C9a C13a . . . 125.0(8)
C9a C10a C11a . . . 128.2(9)
C10a C11a C12a . . . 111.7(9)
N3a C12a C7a . . . 114.4(8)
N3a C12a C11a . . . 125.1(9)
C7a C12a C11a . . . 120.4(10)
C9a C13a C14a . . . 124.7(7)
C13a C14a C15a . . . 105.4(9)
C13a C14a C19a . . . 126.4(10)
C15a C14a C19a . . . 128.2(10)
C14a C15a C16a . . . 103.4(9)
N4a C16a C15a . . . 120.1(10)
N4a C16a C17a . . . 112.4(9)
C15a C16a C17a . . . 127.6(10)
N5a C17a C16a . . . 112.5(9)
N5a C17a C18a . . . 117.0(10)
C16a C17a C18a . . . 130.5(10)
C17a C18a C19a . . . 100.6(9)
C14a C19a C18a . . . 129.7(10)
N4a C20a N5a . . . 127.4(9)
N4a C20a C21a . . . 114.0(9)
N5a C20a C21a . . . 118.6(9)
N6a C21a C20a . . . 105.8(9)
N6a C21a C22a . . . 134.1(10)
C20a C21a C22a . . . 120.1(10)
C21a C22a C23a . . . 110.8(10)
C22a C23a C24a . . . 114.5(11)
C23a C24a C25a . . . 131.7(10)
N6a C25a C24a . . . 113.7(9)
N6a C25a C26a . . . 110.3(9)
C24a C25a C26a . . . 135.4(10)
O1a C26a N7a . . . 107.5(9)
O1a C26a C25a . . . 127.9(7)
N7a C26a C25a . . . 124.5(8)
N7a C27a C28a . . . 104.6(11)
N7a C29a C30a . . . 116.7(10)
C1b N1b C5b . . . 117.7(7)
C6b N2b C7b . . . 119.6(8)
C6b N3b C12b . . . 120.0(7)
C6b N3b C32b . . . 113.9(9)
C12b N3b C32b . . . 126.1(9)
C16b N4b C20b . . . 108.5(9)
C17b N5b C20b . . . 115.3(7)
C17b N5b C33b . . . 119.4(10)
C20b N5b C33b . . . 124.9(10)
C21b N6b C25b . . . 124.5(8)
C26b N7b C27b . . . 132.2(9)
C26b N7b C29b . . . 116.0(9)
C27b N7b C29b . . . 111.8(11)
N1b C1b C2b . . . 133.8(8)
C1b C2b C3b . . . 108.3(11)
C1b C2b C31b . . . 130.1(9)
C3b C2b C31b . . . 121.5(9)
C2b C3b C4b . . . 118.8(9)
C3b C4b C5b . . . 133.1(9)
N1b C5b C4b . . . 108.1(10)
N1b C5b C6b . . . 111.8(7)
C4b C5b C6b . . . 139.7(9)
N2b C6b N3b . . . 94.8(8)
N2b C6b C5b . . . 127.7(8)
N3b C6b C5b . . . 137.6(7)
N2b C7b C8b . . . 141.9(8)
N2b C7b C12b . . . 105.4(9)
C8b C7b C12b . . . 112.7(10)
C7b C8b C9b . . . 132.3(8)
C8b C9b C10b . . . 111.5(9)
C8b C9b C13b . . . 132.5(8)
C10b C9b C13b . . . 116.0(10)
C9b C10b C11b . . . 117.2(11)
C10b C11b C12b . . . 130.9(8)
N3b C12b C7b . . . 100.0(10)
N3b C12b C11b . . . 144.4(7)
C7b C12b C11b . . . 115.3(9)
C9b C13b C14b . . . 104.5(9)
C13b C14b C15b . . . 127.3(8)
C13b C14b C19b . . . 110.8(11)
C15b C14b C19b . . . 121.9(10)
C14b C15b C16b . . . 125.2(8)
N4b C16b C15b . . . 135.4(8)
N4b C16b C17b . . . 111.4(9)
C15b C16b C17b . . . 113.0(12)
N5b C17b C16b . . . 99.3(10)
N5b C17b C18b . . . 138.0(8)
C16b C17b C18b . . . 122.8(10)
C17b C18b C19b . . . 123.0(9)
C14b C19b C18b . . . 113.9(12)
N4b C20b N5b . . . 105.5(11)
N4b C20b C21b . . . 120.6(10)
N5b C20b C21b . . . 133.9(7)
N6b C21b C20b . . . 118.7(8)
N6b C21b C22b . . . 109.3(12)
C20b C21b C22b . . . 132.0(11)
C21b C22b C23b . . . 125.3(12)
C22b C23b C24b . . . 123.2(11)
C23b C24b C25b . . . 108.9(14)
N6b C25b C24b . . . 128.3(11)
N6b C25b C26b . . . 113.1(8)
C24b C25b C26b . . . 118.5(12)
O1b C26b N7b . . . 128.6(9)
O1b C26b C25b . . . 106.8(11)
N7b C26b C25b . . . 124.5(9)
N7b C27b C28b . . . 119.4(9)
N7b C29b C30b . . . 99.4(10)
C1c N1c C5c . . . 125.0(9)
C6c N2c C7c . . . 94.3(9)
C6c N3c C12c . . . 108.6(9)
C6c N3c C32c . . . 135.0(9)
C12c N3c C32c . . . 116.3(10)
C16c N4c C20c . . . 117.9(7)
C17c N5c C20c . . . 114.8(7)
C17c N5c C33c . . . 129.7(7)
C20c N5c C33c . . . 115.5(9)
C21c N6c C25c . . . 116.2(8)
C26c N7c C27c . . . 106.5(9)
C26c N7c C29c . . . 131.7(9)
C27c N7c C29c . . . 121.5(8)
N1c C1c C2c . . . 118.2(11)
C1c C2c C3c . . . 117.0(13)
C1c C2c C31c . . . 112.6(11)
C3c C2c C31c . . . 130.3(11)
C2c C3c C4c . . . 127.8(12)
C3c C4c C5c . . . 111.3(11)
N1c C5c C4c . . . 120.5(12)
N1c C5c C6c . . . 118.8(9)
C4c C5c C6c . . . 120.6(11)
N2c C6c N3c . . . 118.5(11)
N2c C6c C5c . . . 106.9(10)
N3c C6c C5c . . . 134.4(10)
N2c C7c C8c . . . 124.2(10)
N2c C7c C12c . . . 118.8(9)
C8c C7c C12c . . . 116.9(11)
C7c C8c C9c . . . 111.4(10)
C8c C9c C10c . . . 130.9(10)
C8c C9c C13c . . . 116.0(9)
C10c C9c C13c . . . 112.8(10)
C9c C10c C11c . . . 119.1(11)
C10c C11c C12c . . . 109.9(10)
N3c C12c C7c . . . 99.7(10)
N3c C12c C11c . . . 128.4(10)
C7c C12c C11c . . . 131.8(10)
C9c C13c C14c . . . 112.1(8)
C13c C14c C15c . . . 131.3(7)
C13c C14c C19c . . . 119.2(8)
C15c C14c C19c . . . 109.3(9)
C14c C15c C16c . . . 129.9(7)
N4c C16c C15c . . . 140.7(7)
N4c C16c C17c . . . 100.2(9)
C15c C16c C17c . . . 119.1(9)
N5c C17c C16c . . . 107.8(8)
N5c C17c C18c . . . 141.0(8)
C16c C17c C18c . . . 111.2(10)
C17c C18c C19c . . . 128.6(8)
C14c C19c C18c . . . 121.9(8)
N4c C20c N5c . . . 99.2(8)
N4c C20c C21c . . . 130.5(7)
N5c C20c C21c . . . 130.2(8)
N6c C21c C20c . . . 110.5(8)
N6c C21c C22c . . . 115.4(9)
C20c C21c C22c . . . 134.0(8)
C21c C22c C23c . . . 128.2(9)
C22c C23c C24c . . . 115.0(10)
C23c C24c C25c . . . 114.1(10)
N6c C25c C24c . . . 130.6(8)
N6c C25c C26c . . . 104.1(8)
C24c C25c C26c . . . 124.9(9)
O1c C26c N7c . . . 128.6(9)
O1c C26c C25c . . . 116.6(8)
N7c C26c C25c . . . 114.9(10)
N7c C27c C28c . . . 117.5(10)
N7c C29c C30c . . . 106.1(10)
O1d S1d O2d . . . 111.8(5)
O1d S1d O3d . . . 116.6(6)
O1d S1d C1d . . . 111.6(5)
O2d S1d O3d . . . 113.6(5)
O2d S1d C1d . . . 110.8(6)
O3d S1d C1d . . . 90.7(5)
S1d C1d F1d . . . 118.1(8)
S1d C1d F2d . . . 119.8(10)
S1d C1d F3d . . . 102.0(9)
F1d C1d F2d . . . 102.2(10)
F1d C1d F3d . . . 109.1(12)
F2d C1d F3d . . . 104.7(10)
O1e S1e O2e . . . 107.9(7)
O1e S1e O3e . . . 112.9(7)
O1e S1e C1e . . . 117.1(10)
O2e S1e O3e . . . 123.0(6)
O2e S1e C1e . . . 101.6(11)
O3e S1e C1e . . . 93.7(7)
S1e C1e F1e . . . 128.4(18)
S1e C1e F2e . . . 116.3(15)
S1e C1e F3e . . . 106.4(12)
F1e C1e F2e . . . 89.9(13)
F1e C1e F3e . . . 106.4(17)
F2e C1e F3e . . . 107.6(19)
O1f S1f O2f . . . 121.6(6)
O1f S1f O3f . . . 116.9(6)
O1f S1f C1f . . . 110.5(5)
O2f S1f O3f . . . 110.6(6)
O2f S1f C1f . . . 90.3(6)
O3f S1f C1f . . . 101.7(6)
S1f C1f F1f . . . 116.6(6)
S1f C1f F2f . . . 98.1(8)
S1f C1f F3f . . . 109.3(9)
F1f C1f F2f . . . 115.9(11)
F1f C1f F3f . . . 110.6(9)
F2f C1f F3f . . . 105.2(8)
O1g S1g O2g . . . 108.8(10)
O1g S1g O3g . . . 117.9(10)
O1g S1g C1g . . . 116.8(9)
O2g S1g O3g . . . 107.1(10)
O2g S1g C1g . . . 102.3(10)
O3g S1g C1g . . . 102.6(8)
S1g C1g F1g . . . 106.7(15)
S1g C1g F2g . . . 107.9(11)
S1g C1g F3g . . . 115.6(9)
F1g C1g F2g . . . 110.5(15)
F1g C1g F3g . . . 106.5(13)
F2g C1g F3g . . . 109.6(12)
O1g' S1g O2g' . . . 110.7(13)
O1g' S1g O3g' . . . 105.6(12)
O1g' S1g C1g' . . . 108.4(11)
O2g' S1g O3g' . . . 111.9(17)
O2g' S1g C1g' . . . 111.4(14)
O3g' S1g C1g' . . . 108.6(10)
S1g C1g' F1g' . . . 109.3(11)
S1g C1g' F2g' . . . 111.5(13)
S1g C1g' F3g' . . . 110.1(11)
F1g' C1g' F2g' . . . 106.7(12)
F1g' C1g' F3g' . . . 107.0(17)
F2g' C1g' F3g' . . . 112.0(15)
O1h S1h O2h . . . 109.7(10)
O1h S1h O3h . . . 112.7(12)
O1h S1h C1h . . . 108.9(9)
O2h S1h O3h . . . 118.7(8)
O2h S1h C1h . . . 100.1(9)
O3h S1h C1h . . . 105.6(9)
S1h C1h F1h . . . 111.5(10)
S1h C1h F2h . . . 109.4(12)
S1h C1h F3h . . . 106.6(11)
F1h C1h F2h . . . 108.1(12)
F1h C1h F3h . . . 109.0(14)
F2h C1h F3h . . . 112.3(11)
O1h' S1h' O2h' . . . 116.1(10)
O1h' S1h' O3h' . . . 111.0(11)
O1h' S1h' C1h' . . . 105.2(9)
O2h' S1h' O3h' . . . 112.1(9)
O2h' S1h' C1h' . . . 108.2(9)
O3h' S1h' C1h' . . . 103.0(9)
S1h' C1h' F1h' . . . 106.4(12)
S1h' C1h' F2h' . . . 112.8(12)
S1h' C1h' F3h' . . . 108.8(9)
F1h' C1h' F2h' . . . 108.6(12)
F1h' C1h' F3h' . . . 109.9(15)
F2h' C1h' F3h' . . . 110.3(12)
N1j C1j C2j . . . 179(3)
N1k C1k C2k . . . 175(3)

loop_
_geom_bond_atom_site_label_1
_geom_bond_atom_site_label_2
_geom_bond_site_symmetry_1
_geom_bond_site_symmetry_2
_geom_bond_distance
Lu O1a . . 2.031(7)
Lu N4a . . 2.788(8)
Lu N6a . . 2.675(8)
Lu O1b . . 2.338(8)
Lu N4b . . 2.269(9)
Lu N6b . . 2.314(7)
Lu O1c . . 2.616(7)
Lu N4c . . 2.517(8)
Lu N6c . . 2.814(8)
Os N1a . . 2.248(9)
Os N2a . . 2.148(7)
Os N1b . . 2.103(7)
Os N2b . . 1.879(8)
Os C6b . . 2.502(8)
Os N1c . . 1.922(9)
Os N2c . . 2.254(9)
O1a C26a . . 1.271(11)
N1a C1a . . 1.312(12)
N1a C5a . . 1.437(11)
N2a C6a . . 1.464(14)
N2a C7a . . 1.363(12)
N3a C6a . . 1.391(11)
N3a C12a . . 1.412(15)
N3a C32a . . 1.633(14)
N4a C16a . . 1.314(14)
N4a C20a . . 1.423(13)
N5a C17a . . 1.261(14)
N5a C20a . . 1.498(13)
N5a C33a . . 1.696(14)
N6a C21a . . 1.512(13)
N6a C25a . . 1.178(14)
N7a C26a . . 1.184(11)
N7a C27a . . 1.445(12)
N7a C29a . . 1.738(15)
C1a C2a . . 1.512(16)
C2a C3a . . 1.460(14)
C2a C31a . . 1.454(14)
C3a C4a . . 1.337(15)
C4a C5a . . 1.546(16)
C5a C6a . . 1.423(14)
C7a C8a . . 1.506(16)
C7a C12a . . 1.480(14)
C8a C9a . . 1.338(13)
C9a C10a . . 1.552(15)
C9a C13a . . 1.603(16)
C10a C11a . . 1.456(17)
C11a C12a . . 1.382(13)
C13a C14a . . 1.415(15)
C14a C15a . . 1.380(15)
C14a C19a . . 1.631(15)
C15a C16a . . 1.316(15)
C16a C17a . . 1.636(14)
C17a C18a . . 1.383(15)
C18a C19a . . 1.332(16)
C20a C21a . . 1.306(15)
C21a C22a . . 1.434(16)
C22a C23a . . 1.254(16)
C23a C24a . . 1.525(15)
C24a C25a . . 1.444(16)
C25a C26a . . 1.702(14)
C27a C28a . . 1.42(3)
C29a C30a . . 1.519(19)
O1b C26b . . 1.228(11)
N1b C1b . . 1.489(14)
N1b C5b . . 1.220(12)
N2b C6b . . 1.299(10)
N2b C7b . . 1.504(14)
N3b C6b . . 1.288(13)
N3b C12b . . 1.564(13)
N3b C32b . . 1.324(10)
N4b C16b . . 1.428(16)
N4b C20b . . 1.215(10)
N5b C17b . . 1.393(14)
N5b C20b . . 1.296(15)
N5b C33b . . 1.337(10)
N6b C21b . . 1.213(14)
N6b C25b . . 1.367(16)
N7b C26b . . 1.256(17)
N7b C27b . . 1.478(15)
N7b C29b . . 1.329(14)
C1b C2b . . 1.412(12)
C2b C3b . . 1.194(15)
C2b C31b . . 1.635(17)
C3b C4b . . 1.490(17)
C4b C5b . . 1.419(12)
C5b C6b . . 1.573(15)
C7b C8b . . 1.511(13)
C7b C12b . . 1.229(12)
C8b C9b . . 1.487(16)
C9b C10b . . 1.219(12)
C9b C13b . . 1.626(14)
C10b C11b . . 1.468(14)
C11b C12b . . 1.465(16)
C13b C14b . . 1.469(15)
C14b C15b . . 1.366(18)
C14b C19b . . 1.311(13)
C15b C16b . . 1.378(14)
C16b C17b . . 1.253(12)
C17b C18b . . 1.446(19)
C18b C19b . . 1.339(15)
C20b C21b . . 1.493(18)
C21b C22b . . 1.307(13)
C22b C23b . . 1.44(3)
C23b C24b . . 1.209(19)
C24b C25b . . 1.303(13)
C25b C26b . . 1.313(14)
C27b C28b . . 1.55(3)
C29b C30b . . 1.601(19)
O1c C26c . . 1.411(13)
N1c C1c . . 1.261(16)
N1c C5c . . 1.505(13)
N2c C6c . . 1.302(13)
N2c C7c . . 1.359(16)
N3c C6c . . 1.494(14)
N3c C12c . . 1.211(15)
N3c C32c . . 1.488(13)
N4c C16c . . 1.522(13)
N4c C20c . . 1.419(12)
N5c C17c . . 1.583(14)
N5c C20c . . 1.280(10)
N5c C33c . . 1.424(12)
N6c C21c . . 1.292(12)
N6c C25c . . 1.492(13)
N7c C26c . . 1.373(12)
N7c C27c . . 1.495(16)
N7c C29c . . 1.610(16)
C1c C2c . . 1.288(16)
C2c C3c . . 1.518(17)
C2c C31c . . 1.47(3)
C3c C4c . . 1.32(3)
C4c C5c . . 1.341(16)
C5c C6c . . 1.366(18)
C7c C8c . . 1.239(15)
C7c C12c . . 1.546(14)
C8c C9c . . 1.406(16)
C9c C10c . . 1.544(15)
C9c C13c . . 1.356(15)
C10c C11c . . 1.218(16)
C11c C12c . . 1.425(17)
C13c C14c . . 1.738(15)
C14c C15c . . 1.464(13)
C14c C19c . . 1.294(12)
C15c C16c . . 1.573(14)
C16c C17c . . 1.304(12)
C17c C18c . . 1.462(14)
C18c C19c . . 1.550(15)
C20c C21c . . 1.666(14)
C21c C22c . . 1.542(15)
C22c C23c . . 1.537(17)
C23c C24c . . 1.338(16)
C24c C25c . . 1.527(15)
C25c C26c . . 1.467(14)
C27c C28c . . 1.44(3)
C29c C30c . . 1.39(3)
S1d O1d . . 1.498(9)
S1d O2d . . 1.447(11)
S1d O3d . . 1.281(8)
S1d C1d . . 2.026(12)
C1d F1d . . 1.418(16)
C1d F2d . . 1.363(18)
C1d F3d . . 1.152(12)
S1e O1e . . 1.436(14)
S1e O2e . . 1.490(12)
S1e O3e . . 1.407(8)
S1e C1e . . 1.719(18)
C1e F1e . . 1.35(3)
C1e F2e . . 1.62(4)
C1e F3e . . 1.183(15)
S1f O1f . . 1.685(9)
S1f O2f . . 1.399(11)
S1f O3f . . 1.462(11)
S1f C1f . . 1.698(10)
C1f F1f . . 1.529(14)
C1f F2f . . 1.255(14)
C1f F3f . . 1.345(16)
S1g O1g . . 1.407(16)
S1g O2g . . 1.271(13)
S1g O3g . . 1.616(19)
S1g C1g . . 1.781(16)
C1g F1g . . 1.157(19)
C1g F2g . . 1.30(3)
C1g F3g . . 1.637(16)
S1g O1g' . . 1.60(3)
S1g O2g' . . 1.29(3)
S1g O3g' . . 1.48(3)
S1g C1g' . . 1.932(16)
C1g' F1g' . . 1.113(15)
C1g' F2g' . . 1.47(3)
C1g' F3g' . . 1.35(3)
S1h O1h . . 1.39(2)
S1h O2h . . 1.505(13)
S1h O3h . . 1.572(18)
S1h C1h . . 1.649(15)
C1h F1h . . 1.37(3)
C1h F2h . . 1.264(16)
C1h F3h . . 1.50(3)
S1h' O1h' . . 1.50(3)
S1h' O2h' . . 1.591(17)
S1h' O3h' . . 1.322(14)
S1h' C1h' . . 1.729(15)
C1h' F1h' . . 1.178(16)
C1h' F2h' . . 1.56(3)
C1h' F3h' . . 1.38(2)
O1i C1i . . 1.441(16)
N1j C1j . . 1.22(3)
C1j C2j . . 1.46(3)
N1k C1k . . 1.10(4)
C1k C2k . . 1.44(4)

loop_
_geom_torsion_atom_site_label_1
_geom_torsion_atom_site_label_2
_geom_torsion_atom_site_label_3
_geom_torsion_atom_site_label_4
_geom_torsion_site_symmetry_1
_geom_torsion_site_symmetry_2
_geom_torsion_site_symmetry_3
_geom_torsion_site_symmetry_4
_geom_torsion
C5a N1a C1a C2a . . . . 1.2(15)
C1a N1a C5a C4a . . . . .0(16)
C1a N1a C5a C6a . . . . 176.4(10)
C7a N2a C6a N3a . . . . -.4(12)
C7a N2a C6a C5a . . . . -177.2(10)
C6a N2a C7a C8a . . . . -179.8(10)
C6a N2a C7a C12a . . . . -.6(10)
C12a N3a C6a N2a . . . . 1.2(11)
C12a N3a C6a C5a . . . . 177.8(11)
C32a N3a C6a N2a . . . . -179.0(10)
C32a N3a C6a C5a . . . . -2.5(18)
C6a N3a C12a C7a . . . . -1.5(11)
C6a N3a C12a C11a . . . . 179.7(11)
C32a N3a C12a C7a . . . . 178.7(10)
C32a N3a C12a C11a . . . . -.1(18)
C20a N4a C16a C15a . . . . 178.8(9)
C20a N4a C16a C17a . . . . -2.5(9)
C16a N4a C20a N5a . . . . 2.4(11)
C16a N4a C20a C21a . . . . -175.8(9)
C20a N5a C17a C16a . . . . -.9(9)
C20a N5a C17a C18a . . . . 179.9(9)
C33a N5a C17a C16a . . . . 176.4(8)
C33a N5a C17a C18a . . . . -2.8(14)
C17a N5a C20a N4a . . . . -.9(12)
C17a N5a C20a C21a . . . . 177.2(10)
C33a N5a C20a N4a . . . . -177.5(10)
C33a N5a C20a C21a . . . . .6(17)
C25a N6a C21a C20a . . . . 179.4(9)
C25a N6a C21a C22a . . . . -3.3(15)
C21a N6a C25a C24a . . . . .4(12)
C21a N6a C25a C26a . . . . 172.7(7)
C27a N7a C26a O1a . . . . 165.4(11)
C27a N7a C26a C25a . . . . -17.6(18)
C29a N7a C26a O1a . . . . -4.6(16)
C29a N7a C26a C25a . . . . 172.5(11)
C26a N7a C27a C28a . . . . 117.2(13)
C29a N7a C27a C28a . . . . -73.8(16)
C26a N7a C29a C30a . . . . -72.1(15)
C27a N7a C29a C30a . . . . 119.7(13)
N1a C1a C2a C3a . . . . -.6(18)
N1a C1a C2a C31a . . . . 177.8(11)
C1a C2a C3a C4a . . . . -1.3(17)
C31a C2a C3a C4a . . . . -179.7(11)
C2a C3a C4a C5a . . . . 2.3(16)
C3a C4a C5a N1a . . . . -2.0(18)
C3a C4a C5a C6a . . . . -177.7(12)
N1a C5a C6a N2a . . . . -1.6(13)
N1a C5a C6a N3a . . . . -178.2(10)
C4a C5a C6a N2a . . . . 174.8(10)
C4a C5a C6a N3a . . . . -1.8(18)
N2a C7a C8a C9a . . . . 178.3(10)
C12a C7a C8a C9a . . . . -.7(16)
N2a C7a C12a N3a . . . . 1.4(12)
N2a C7a C12a C11a . . . . -179.8(10)
C8a C7a C12a N3a . . . . -179.4(10)
C8a C7a C12a C11a . . . . -.6(17)
C7a C8a C9a C10a . . . . 1.5(15)
C7a C8a C9a C13a . . . . -177.1(9)
C8a C9a C10a C11a . . . . -1.4(18)
C13a C9a C10a C11a . . . . 177.0(11)
C8a C9a C13a C14a . . . . -41.4(16)
C10a C9a C13a C14a . . . . 140.2(11)
C9a C10a C11a C12a . . . . .1(17)
C10a C11a C12a N3a . . . . 179.4(10)
C10a C11a C12a C7a . . . . .8(15)
C9a C13a C14a C15a . . . . -65.6(13)
C9a C13a C14a C19a . . . . 117.4(11)
C13a C14a C15a C16a . . . . -175.9(8)
C19a C14a C15a C16a . . . . 1.0(13)
C13a C14a C19a C18a . . . . 176.0(11)
C15a C14a C19a C18a . . . . -.3(17)
C14a C15a C16a N4a . . . . 177.5(9)
C14a C15a C16a C17a . . . . -1.0(13)
N4a C16a C17a N5a . . . . 2.6(11)
N4a C16a C17a C18a . . . . -178.3(10)
C15a C16a C17a N5a . . . . -178.8(10)
C15a C16a C17a C18a . . . . .3(16)
N5a C17a C18a C19a . . . . 179.6(9)
C16a C17a C18a C19a . . . . .5(14)
C17a C18a C19a C14a . . . . -.5(14)
N4a C20a C21a N6a . . . . 17.6(11)
N4a C20a C21a C22a . . . . -160.1(9)
N5a C20a C21a N6a . . . . -160.8(8)
N5a C20a C21a C22a . . . . 21.5(14)
N6a C21a C22a C23a . . . . 2.1(15)
C20a C21a C22a C23a . . . . 179.1(10)
C21a C22a C23a C24a . . . . 1.2(13)
C22a C23a C24a C25a . . . . -4.2(16)
C23a C24a C25a N6a . . . . 3.1(16)
C23a C24a C25a C26a . . . . -166.6(10)
N6a C25a C26a O1a . . . . -37.6(16)
N6a C25a C26a N7a . . . . 146.0(13)
C24a C25a C26a O1a . . . . 132.3(12)
C24a C25a C26a N7a . . . . -44.1(18)
C5b N1b C1b C2b . . . . 4.7(18)
C1b N1b C5b C4b . . . . -4.5(13)
C1b N1b C5b C6b . . . . -179.0(9)
C7b N2b C6b N3b . . . . -4.5(12)
C7b N2b C6b C5b . . . . 174.8(10)
C6b N2b C7b C8b . . . . -173.6(14)
C6b N2b C7b C12b . . . . 5.4(14)
C12b N3b C6b N2b . . . . 2.5(12)
C12b N3b C6b C5b . . . . -176.6(12)
C32b N3b C6b N2b . . . . -177.2(10)
C32b N3b C6b C5b . . . . 3.7(19)
C6b N3b C12b C7b . . . . .4(14)
C6b N3b C12b C11b . . . . 172.2(16)
C32b N3b C12b C7b . . . . -180.0(12)
C32b N3b C12b C11b . . . . -8(3)
C20b N4b C16b C15b . . . . 173.7(13)
C20b N4b C16b C17b . . . . -1.3(13)
C16b N4b C20b N5b . . . . 1.6(12)
C16b N4b C20b C21b . . . . -178.1(10)
C20b N5b C17b C16b . . . . .8(13)
C20b N5b C17b C18b . . . . -179.1(13)
C33b N5b C17b C16b . . . . -172.2(11)
C33b N5b C17b C18b . . . . 8(2)
C17b N5b C20b N4b . . . . -1.6(14)
C17b N5b C20b C21b . . . . 178.0(12)
C33b N5b C20b N4b . . . . 171.0(11)
C33b N5b C20b C21b . . . . -9(2)
C25b N6b C21b C20b . . . . -175.9(10)
C25b N6b C21b C22b . . . . 3.0(16)
C21b N6b C25b C24b . . . . -7.0(19)
C21b N6b C25b C26b . . . . 174.8(11)
C27b N7b C26b O1b . . . . -169.7(11)
C27b N7b C26b C25b . . . . 9.1(19)
C29b N7b C26b O1b . . . . 10.5(17)
C29b N7b C26b C25b . . . . -170.6(11)
C26b N7b C27b C28b . . . . 118.8(15)
C29b N7b C27b C28b . . . . -61.4(15)
C26b N7b C29b C30b . . . . -82.7(13)
C27b N7b C29b C30b . . . . 97.4(12)
N1b C1b C2b C3b . . . . -2.0(19)
N1b C1b C2b C31b . . . . 178.7(11)
C1b C2b C3b C4b . . . . .6(16)
C31b C2b C3b C4b . . . . 180.0(10)
C2b C3b C4b C5b . . . . -2(2)
C3b C4b C5b N1b . . . . 4.2(18)
C3b C4b C5b C6b . . . . 176.2(12)
N1b C5b C6b N2b . . . . -7.8(16)
N1b C5b C6b N3b . . . . 171.1(13)
C4b C5b C6b N2b . . . . -179.7(13)
C4b C5b C6b N3b . . . . 0(3)
N2b C7b C8b C9b . . . . 175.7(13)
C12b C7b C8b C9b . . . . -3.2(19)
N2b C7b C12b N3b . . . . -2.8(11)
N2b C7b C12b C11b . . . . -177.5(10)
C8b C7b C12b N3b . . . . 176.6(9)
C8b C7b C12b C11b . . . . 1.8(16)
C7b C8b C9b C10b . . . . 2.9(19)
C7b C8b C9b C13b . . . . -174.5(12)
C8b C9b C10b C11b . . . . -1.3(17)
C13b C9b C10b C11b . . . . 176.6(11)
C8b C9b C13b C14b . . . . -64.8(16)
C10b C9b C13b C14b . . . . 117.8(12)
C9b C10b C11b C12b . . . . 0(3)
C10b C11b C12b N3b . . . . -172.0(14)
C10b C11b C12b C7b . . . . 0(2)
C9b C13b C14b C15b . . . . -44.9(16)
C9b C13b C14b C19b . . . . 135.2(11)
C13b C14b C15b C16b . . . . -175.7(12)
C19b C14b C15b C16b . . . . 4.2(19)
C13b C14b C19b C18b . . . . 177.0(11)
C15b C14b C19b C18b . . . . -3.0(18)
C14b C15b C16b N4b . . . . -179.4(12)
C14b C15b C16b C17b . . . . -4.5(17)
N4b C16b C17b N5b . . . . .2(12)
N4b C16b C17b C18b . . . . -179.8(10)
C15b C16b C17b N5b . . . . -175.9(10)
C15b C16b C17b C18b . . . . 4.0(17)
N5b C17b C18b C19b . . . . 176.3(13)
C16b C17b C18b C19b . . . . -3.6(19)
C17b C18b C19b C14b . . . . 2.7(18)
N4b C20b C21b N6b . . . . -18.6(17)
N4b C20b C21b C22b . . . . 162.7(13)
N5b C20b C21b N6b . . . . 161.8(12)
N5b C20b C21b C22b . . . . -17(3)
N6b C21b C22b C23b . . . . 3.3(18)
C20b C21b C22b C23b . . . . -177.9(12)
C21b C22b C23b C24b . . . . -8(3)
C22b C23b C24b C25b . . . . 3.7(19)
C23b C24b C25b N6b . . . . 2.7(19)
C23b C24b C25b C26b . . . . -179.2(12)
N6b C25b C26b O1b . . . . 32.9(13)
N6b C25b C26b N7b . . . . -146.1(11)
C24b C25b C26b O1b . . . . -145.5(11)
C24b C25b C26b N7b . . . . 35.5(17)
C5c N1c C1c C2c . . . . 1.8(13)
C1c N1c C5c C4c . . . . -4.6(13)
C1c N1c C5c C6c . . . . 179.7(9)
C7c N2c C6c N3c . . . . -2.1(10)
C7c N2c C6c C5c . . . . 173.0(8)
C6c N2c C7c C8c . . . . -175.6(10)
C6c N2c C7c C12c . . . . 1.0(10)
C12c N3c C6c N2c . . . . 2.9(12)
C12c N3c C6c C5c . . . . -170.6(10)
C32c N3c C6c N2c . . . . -172.6(10)
C32c N3c C6c C5c . . . . 13.9(17)
C6c N3c C12c C7c . . . . -1.7(9)
C6c N3c C12c C11c . . . . 175.1(9)
C32c N3c C12c C7c . . . . 174.7(8)
C32c N3c C12c C11c . . . . -8.4(15)
C20c N4c C16c C15c . . . . 176.2(14)
C20c N4c C16c C17c . . . . -2.5(14)
C16c N4c C20c N5c . . . . 3.5(13)
C16c N4c C20c C21c . . . . -178.4(11)
C20c N5c C17c C16c . . . . 1.9(15)
C20c N5c C17c C18c . . . . -175.6(15)
C33c N5c C17c C16c . . . . -175.9(12)
C33c N5c C17c C18c . . . . 7(3)
C17c N5c C20c N4c . . . . -3.1(13)
C17c N5c C20c C21c . . . . 178.8(11)
C33c N5c C20c N4c . . . . 175.1(10)
C33c N5c C20c C21c . . . . -3.0(18)
C25c N6c C21c C20c . . . . -177.7(9)
C25c N6c C21c C22c . . . . 4.4(14)
C21c N6c C25c C24c . . . . -.7(17)
C21c N6c C25c C26c . . . . 172.5(10)
C27c N7c C26c O1c . . . . -4.5(16)
C27c N7c C26c C25c . . . . 176.8(10)
C29c N7c C26c O1c . . . . 169.1(11)
C29c N7c C26c C25c . . . . -9.7(17)
C26c N7c C27c C28c . . . . -93.4(13)
C29c N7c C27c C28c . . . . 92.2(13)
C26c N7c C29c C30c . . . . -70.5(13)
C27c N7c C29c C30c . . . . 102.3(12)
N1c C1c C2c C3c . . . . 1.8(14)
N1c C1c C2c C31c . . . . -176.4(9)
C1c C2c C3c C4c . . . . -3.5(16)
C31c C2c C3c C4c . . . . 174.4(11)
C2c C3c C4c C5c . . . . .8(15)
C3c C4c C5c N1c . . . . 2.8(12)
C3c C4c C5c C6c . . . . 178.4(9)
N1c C5c C6c N2c . . . . -2.1(11)
N1c C5c C6c N3c . . . . 171.9(8)
C4c C5c C6c N2c . . . . -177.8(8)
C4c C5c C6c N3c . . . . -3.8(15)
N2c C7c C8c C9c . . . . 175.2(9)
C12c C7c C8c C9c . . . . -1.5(12)
N2c C7c C12c N3c . . . . .7(11)
N2c C7c C12c C11c . . . . -176.0(10)
C8c C7c C12c N3c . . . . 177.5(9)
C8c C7c C12c C11c . . . . .8(15)
C7c C8c C9c C10c . . . . .1(15)
C7c C8c C9c C13c . . . . -173.7(9)
C8c C9c C10c C11c . . . . 2.8(17)
C13c C9c C10c C11c . . . . 176.7(11)
C8c C9c C13c C14c . . . . -31.9(12)
C10c C9c C13c C14c . . . . 153.2(9)
C9c C10c C11c C12c . . . . -3.0(14)
C10c C11c C12c N3c . . . . -173.9(11)
C10c C11c C12c C7c . . . . 1.9(16)
C9c C13c C14c C15c . . . . -61.3(16)
C9c C13c C14c C19c . . . . 122.6(12)
C13c C14c C15c C16c . . . . -175.8(11)
C19c C14c C15c C16c . . . . .6(18)
C13c C14c C19c C18c . . . . 178.0(11)
C15c C14c C19c C18c . . . . 1.1(17)
C14c C15c C16c N4c . . . . -179.6(13)
C14c C15c C16c C17c . . . . -1.0(19)
N4c C16c C17c N5c . . . . .4(12)
N4c C16c C17c C18c . . . . 178.7(10)
C15c C16c C17c N5c . . . . -178.7(10)
C15c C16c C17c C18c . . . . -.4(16)
N5c C17c C18c C19c . . . . 179.6(13)
C16c C17c C18c C19c . . . . 2.2(19)
C17c C18c C19c C14c . . . . -3(3)
N4c C20c C21c N6c . . . . -16.8(17)
N4c C20c C21c C22c . . . . 160.5(12)
N5c C20c C21c N6c . . . . 160.7(12)
N5c C20c C21c C22c . . . . -22(3)
N6c C21c C22c C23c . . . . -4.0(18)
C20c C21c C22c C23c . . . . 178.8(12)
C21c C22c C23c C24c . . . . -1.3(18)
C22c C23c C24c C25c . . . . 4.7(16)
C23c C24c C25c N6c . . . . -4.6(18)
C23c C24c C25c C26c . . . . -176.5(11)
N6c C25c C26c O1c . . . . -21.5(13)
N6c C25c C26c N7c . . . . 157.4(10)
C24c C25c C26c O1c . . . . 152.2(10)
C24c C25c C26c N7c . . . . -28.9(16)
O1d S1d C1d F1d . . . . -177.0(9)
O1d S1d C1d F2d . . . . 57.4(9)
O1d S1d C1d F3d . . . . -57.5(12)
O2d S1d C1d F1d . . . . -51.7(10)
O2d S1d C1d F2d . . . . -177.3(7)
O2d S1d C1d F3d . . . . 67.8(11)
O3d S1d C1d F1d . . . . 63.9(11)
O3d S1d C1d F2d . . . . -61.7(9)
O3d S1d C1d F3d . . . . -176.6(11)
O1e S1e C1e F1e . . . . 172.9(16)
O1e S1e C1e F2e . . . . -74.3(12)
O1e S1e C1e F3e . . . . 45(3)
O2e S1e C1e F1e . . . . 55.7(19)
O2e S1e C1e F2e . . . . 168.5(12)
O2e S1e C1e F3e . . . . -72(3)
O3e S1e C1e F1e . . . . -69(2)
O3e S1e C1e F2e . . . . 43.8(14)
O3e S1e C1e F3e . . . . 163(3)
O1f S1f C1f F1f . . . . -177.2(9)
O1f S1f C1f F2f . . . . -52.8(10)
O1f S1f C1f F3f . . . . 56.5(10)
O2f S1f C1f F1f . . . . 58.7(10)
O2f S1f C1f F2f . . . . -176.9(9)
O2f S1f C1f F3f . . . . -67.6(9)
O3f S1f C1f F1f . . . . -52.4(11)
O3f S1f C1f F2f . . . . 72.0(9)
O3f S1f C1f F3f . . . . -178.7(8)
O1g S1g C1g F1g . . . . -55.2(15)
O1g S1g C1g F2g . . . . 63.5(11)
O1g S1g C1g F3g . . . . -173.4(9)
O2g S1g C1g F1g . . . . -173.8(14)
O2g S1g C1g F2g . . . . -55.1(12)
O2g S1g C1g F3g . . . . 68.0(11)
O3g S1g C1g F1g . . . . 75.3(13)
O3g S1g C1g F2g . . . . -166.0(9)
O3g S1g C1g F3g . . . . -42.9(9)
O1g' S1g C1g' F1g' . . . . -52.6(15)
O1g' S1g C1g' F2g' . . . . -170.3(11)
O1g' S1g C1g' F3g' . . . . 64.6(14)
O2g' S1g C1g' F1g' . . . . -174.6(17)
O2g' S1g C1g' F2g' . . . . 67.6(17)
O2g' S1g C1g' F3g' . . . . -57.4(18)
O3g' S1g C1g' F1g' . . . . 61.7(16)
O3g' S1g C1g' F2g' . . . . -56.0(13)
O3g' S1g C1g' F3g' . . . . 178.9(14)
O1h S1h C1h F1h . . . . -176.8(12)
O1h S1h C1h F2h . . . . -57.3(13)
O1h S1h C1h F3h . . . . 64.3(12)
O2h S1h C1h F1h . . . . 68.2(12)
O2h S1h C1h F2h . . . . -172.3(10)
O2h S1h C1h F3h . . . . -50.7(11)
O3h S1h C1h F1h . . . . -55.6(12)
O3h S1h C1h F2h . . . . 63.9(12)
O3h S1h C1h F3h . . . . -174.5(10)
O1h' S1h' C1h' F1h' . . . . 69.7(15)
O1h' S1h' C1h' F2h' . . . . -49.2(12)
O1h' S1h' C1h' F3h' . . . . -172.0(10)
O2h' S1h' C1h' F1h' . . . . -55.0(15)
O2h' S1h' C1h' F2h' . . . . -174.0(10)
O2h' S1h' C1h' F3h' . . . . 63.3(11)
O3h' S1h' C1h' F1h' . . . . -173.9(15)
O3h' S1h' C1h' F2h' . . . . 67.1(13)
O3h' S1h' C1h' F3h' . . . . -55.6(13)
